data_7700146
loop_
_publ_author_name
'Meng, Xianghe'
'Liang, Fei'
'Kang, Kaijin'
'Tang, Jian'
'Huang, Qian'
'Yin, Wenlong'
'Lin, Zheshuai'
'Xia, Mingjun'

_publ_section_title
;
 A rich structural chemistry in \p-conjugated hydroisocyanurates: layered
 structures of
 A<sub>2</sub>B(H<sub>2</sub>C<sub>3</sub>N<sub>3</sub>O<sub>3</sub>)<sub>4</sub>&#x00B7;nH<sub>2</sub>O
 (A = K, Rb, Cs; B = Mg, Ca; n = 4, 10) with high ultraviolet transparency
 and strong optical anisotropy.
;
_journal_issue 25
_journal_name_full 'Dalton transactions (Cambridge, England : 2003)'
_journal_page_first 9048
_journal_page_last 9052
_journal_paper_doi 10.1039/c9dt01871a
_journal_volume 48
_journal_year 2019
_chemical_formula_sum 'C12 H16 Ca K2 N12 O16'
_chemical_formula_weight 702.65
_space_group_IT_number 12
_space_group_name_Hall '-C 2y'
_space_group_name_H-M_alt 'C 1 2/m 1'
_symmetry_space_group_name_Hall '-C 2y'
_symmetry_space_group_name_H-M 'C 1 2/m 1'
_atom_sites_solution_hydrogens geom
_atom_sites_solution_primary direct
_atom_sites_solution_secondary difmap
_audit_creation_method SHELXL-97
_audit_update_record
;
2019-04-30 deposited with the CCDC.    2019-06-03 downloaded from the CCDC.
;
_cell_angle_alpha 90.00
_cell_angle_beta 99.574(3)
_cell_angle_gamma 90.00
_cell_formula_units_Z 2
_cell_length_a 10.6818(3)
_cell_length_b 16.2953(4)
_cell_length_c 7.0758(2)
_cell_measurement_temperature 293(2)
_cell_volume 1214.48(6)
_computing_structure_refinement 'SHELXL-97 (Sheldrick, 1997)'
_computing_structure_solution 'SHELXS-97 (Sheldrick, 1990)'
_diffrn_ambient_temperature 293(2)
_diffrn_measured_fraction_theta_full 0.985
_diffrn_measured_fraction_theta_max 0.985
_diffrn_radiation_monochromator graphite
_diffrn_radiation_source 'fine-focus sealed tube'
_diffrn_radiation_type CuK\a
_diffrn_radiation_wavelength 1.54178
_diffrn_reflns_av_R_equivalents 0.0335
_diffrn_reflns_av_sigmaI/netI 0.0274
_diffrn_reflns_limit_h_max 13
_diffrn_reflns_limit_h_min -12
_diffrn_reflns_limit_k_max 20
_diffrn_reflns_limit_k_min -17
_diffrn_reflns_limit_l_max 7
_diffrn_reflns_limit_l_min -8
_diffrn_reflns_number 5553
_diffrn_reflns_theta_full 74.39
_diffrn_reflns_theta_max 74.39
_diffrn_reflns_theta_min 5.00
_exptl_absorpt_coefficient_mu 6.279
_exptl_crystal_density_diffrn 1.921
_exptl_crystal_density_method 'not measured'
_exptl_crystal_F_000 716
_refine_diff_density_max 1.892
_refine_diff_density_min -0.602
_refine_diff_density_rms 0.125
_refine_ls_extinction_method none
_refine_ls_goodness_of_fit_ref 1.145
_refine_ls_hydrogen_treatment mixed
_refine_ls_matrix_type full
_refine_ls_number_parameters 113
_refine_ls_number_reflns 1279
_refine_ls_number_restraints 2
_refine_ls_restrained_S_all 1.145
_refine_ls_R_factor_all 0.0595
_refine_ls_R_factor_gt 0.0546
_refine_ls_shift/su_max 0.000
_refine_ls_shift/su_mean 0.000
_refine_ls_structure_factor_coef Fsqd
_refine_ls_weighting_details 'calc w=1/[\s^2^(Fo^2^)+(0.1312P)^2^+0.2693P] where P=(Fo^2^+2Fc^2^)/3'
_refine_ls_weighting_scheme calc
_refine_ls_wR_factor_gt 0.1482
_refine_ls_wR_factor_ref 0.1732
_reflns_number_gt 1143
_reflns_number_total 1279
_reflns_threshold_expression >2sigma(I)
_cod_data_source_file c9dt01871a2.cif
_cod_data_source_block exp_3649
_cod_depositor_comments 'Adding full bibliography for 7700146--7700149.cif.'
_cod_database_code 7700146

loop_
_symmetry_equiv_pos_as_xyz
'x, y, z'
'-x, y, -z'
'x+1/2, y+1/2, z'
'-x+1/2, y+1/2, -z'
'-x, -y, -z'
'x, -y, z'
'-x+1/2, -y+1/2, -z'
'x+1/2, -y+1/2, z'

loop_
_atom_site_label
_atom_site_type_symbol
_atom_site_fract_x
_atom_site_fract_y
_atom_site_fract_z
_atom_site_U_iso_or_equiv
_atom_site_adp_type
_atom_site_occupancy
_atom_site_symmetry_multiplicity
_atom_site_calc_flag
_atom_site_refinement_flags
K1 K 0.13712(8) 0.5000 0.77959(10) 0.0389(3) Uani 1 2 d S
Ca1 Ca 0.5000 0.5000 1.0000 0.0361(4) Uani 1 4 d S
O1 O 0.5000 0.10436(14) 1.0000 0.0347(6) Uani 1 2 d S
O2 O 0.6906(3) 0.5000 0.8661(4) 0.0367(6) Uani 1 2 d SD
O3 O 0.6066(3) 0.5000 1.3251(4) 0.0409(7) Uani 1 2 d SD
O5 O 0.30171(15) 0.34603(10) 0.8273(2) 0.0301(5) Uani 1 1 d .
O4 O 0.0000 0.38943(15) 0.5000 0.0347(6) Uani 1 2 d S
O6 O 0.19636(15) 0.14871(9) 0.6797(2) 0.0291(5) Uani 1 1 d .
N1 N 0.5000 0.35209(15) 0.0000 0.0233(6) Uani 1 2 d S
N2 N 0.0000 0.14156(15) 0.5000 0.0232(6) Uani 1 2 d S
N3 N 0.40067(17) 0.22532(11) 0.9090(2) 0.0244(5) Uani 1 1 d .
H3 H 0.3361 0.1997 0.8476 0.029 Uiso 1 1 calc R
N4 N 0.09915(17) 0.26851(11) 0.5916(2) 0.0240(5) Uani 1 1 d .
H4 H 0.1643 0.2939 0.6520 0.029 Uiso 1 1 calc R
C1 C 0.39811(19) 0.31027(13) 0.9102(3) 0.0216(5) Uani 1 1 d .
C2 C 0.10029(19) 0.18386(13) 0.5924(3) 0.0210(5) Uani 1 1 d .
C3 C 0.5000 0.18018(19) 0.0000 0.0231(6) Uani 1 2 d S
C4 C 0.0000 0.31424(18) 0.5000 0.0223(6) Uani 1 2 d S
H3O H 0.589(3) 0.4577(14) 1.386(4) 0.033 Uiso 1 1 d D
H2O H 0.700(3) 0.5414(14) 0.798(3) 0.033 Uiso 1 1 d D

loop_
_atom_site_aniso_label
_atom_site_aniso_U_11
_atom_site_aniso_U_22
_atom_site_aniso_U_33
_atom_site_aniso_U_23
_atom_site_aniso_U_13
_atom_site_aniso_U_12
K1 0.0449(5) 0.0298(5) 0.0388(5) 0.000 -0.0023(4) 0.000
Ca1 0.0545(7) 0.0183(5) 0.0394(6) 0.000 0.0196(5) 0.000
O1 0.0339(12) 0.0190(11) 0.0477(14) 0.000 -0.0029(10) 0.000
O2 0.0541(16) 0.0207(11) 0.0363(12) 0.000 0.0109(11) 0.000
O3 0.0635(18) 0.0218(12) 0.0416(14) 0.000 0.0214(13) 0.000
O5 0.0246(9) 0.0238(9) 0.0379(9) 0.0043(6) -0.0062(7) 0.0040(6)
O4 0.0336(12) 0.0217(11) 0.0439(13) 0.000 -0.0085(10) 0.000
O6 0.0229(9) 0.0242(9) 0.0360(9) 0.0044(6) -0.0070(7) 0.0019(6)
N1 0.0233(13) 0.0155(12) 0.0290(13) 0.000 -0.0018(10) 0.000
N2 0.0239(13) 0.0159(12) 0.0273(12) 0.000 -0.0026(10) 0.000
N3 0.0200(10) 0.0202(10) 0.0301(11) -0.0001(7) -0.0046(8) -0.0025(6)
N4 0.0209(10) 0.0202(11) 0.0279(10) -0.0001(6) -0.0051(7) -0.0015(6)
C1 0.0243(11) 0.0191(10) 0.0212(10) 0.0013(7) 0.0035(8) -0.0012(7)
C2 0.0221(10) 0.0208(10) 0.0196(9) 0.0027(7) 0.0024(8) -0.0007(8)
C3 0.0226(14) 0.0193(13) 0.0267(14) 0.000 0.0025(11) 0.000
C4 0.0234(14) 0.0184(13) 0.0237(13) 0.000 0.0000(11) 0.000

loop_
_atom_type_symbol
_atom_type_description
_atom_type_scat_dispersion_real
_atom_type_scat_dispersion_imag
_atom_type_scat_source
C C 0.0181 0.0091 'International Tables Vol C Tables 4.2.6.8 and 6.1.1.4'
H H 0.0000 0.0000 'International Tables Vol C Tables 4.2.6.8 and 6.1.1.4'
N N 0.0311 0.0180 'International Tables Vol C Tables 4.2.6.8 and 6.1.1.4'
O O 0.0492 0.0322 'International Tables Vol C Tables 4.2.6.8 and 6.1.1.4'
K K 0.3868 1.0657 'International Tables Vol C Tables 4.2.6.8 and 6.1.1.4'
Ca Ca 0.3641 1.2855 'International Tables Vol C Tables 4.2.6.8 and 6.1.1.4'

loop_
_geom_angle_atom_site_label_1
_geom_angle_atom_site_label_2
_geom_angle_atom_site_label_3
_geom_angle
_geom_angle_site_symmetry_1
_geom_angle_site_symmetry_3
O2 K1 O1 80.53(5) 5_667 7_557
O2 K1 O1 80.53(5) 5_667 3_455
O1 K1 O1 72.71(8) 7_557 3_455
O2 K1 O4 141.40(4) 5_667 .
O1 K1 O4 75.87(4) 7_557 .
O1 K1 O4 119.71(4) 3_455 .
O2 K1 O4 141.40(4) 5_667 5_566
O1 K1 O4 119.71(4) 7_557 5_566
O1 K1 O4 75.87(4) 3_455 5_566
O4 K1 O4 77.19(8) . 5_566
O2 K1 O3 74.38(8) 5_667 5_667
O1 K1 O3 135.64(5) 7_557 5_667
O1 K1 O3 135.64(5) 3_455 5_667
O4 K1 O3 102.35(5) . 5_667
O4 K1 O3 102.35(5) 5_566 5_667
O2 K1 O5 68.09(4) 5_667 6_565
O1 K1 O5 139.86(5) 7_557 6_565
O1 K1 O5 77.83(5) 3_455 6_565
O4 K1 O5 143.74(5) . 6_565
O4 K1 O5 77.29(5) 5_566 6_565
O3 K1 O5 59.09(4) 5_667 6_565
O2 K1 O5 68.09(4) 5_667 .
O1 K1 O5 77.83(5) 7_557 .
O1 K1 O5 139.86(5) 3_455 .
O4 K1 O5 77.29(5) . .
O4 K1 O5 143.74(5) 5_566 .
O3 K1 O5 59.09(4) 5_667 .
O5 K1 O5 110.70(7) 6_565 .
O2 K1 Ca1 37.03(6) 5_667 .
O1 K1 Ca1 110.08(2) 7_557 .
O1 K1 Ca1 110.08(2) 3_455 .
O4 K1 Ca1 128.77(3) . .
O4 K1 Ca1 128.77(3) 5_566 .
O3 K1 Ca1 37.36(6) 5_667 .
O5 K1 Ca1 56.20(3) 6_565 .
O5 K1 Ca1 56.20(3) . .
O2 K1 K1 179.73(7) 5_667 5_566
O1 K1 K1 99.26(3) 7_557 5_566
O1 K1 K1 99.26(3) 3_455 5_566
O4 K1 K1 38.60(4) . 5_566
O4 K1 K1 38.60(4) 5_566 5_566
O3 K1 K1 105.89(6) 5_667 5_566
O5 K1 K1 112.03(4) 6_565 5_566
O5 K1 K1 112.03(4) . 5_566
Ca1 K1 K1 143.24(3) . 5_566
O2 K1 K1 78.21(6) 5_667 5_567
O1 K1 K1 36.36(4) 7_557 5_567
O1 K1 K1 36.36(4) 3_455 5_567
O4 K1 K1 98.98(2) . 5_567
O4 K1 K1 98.98(2) 5_566 5_567
O3 K1 K1 152.59(7) 5_667 5_567
O5 K1 K1 110.11(4) 6_565 5_567
O5 K1 K1 110.11(4) . 5_567
Ca1 K1 K1 115.23(2) . 5_567
K1 K1 K1 101.52(3) 5_566 5_567
O2 Ca1 O2 180.0 5_667 .
O2 Ca1 O3 94.64(10) 5_667 5_667
O2 Ca1 O3 85.36(10) . 5_667
O2 Ca1 O3 85.36(10) 5_667 .
O2 Ca1 O3 94.64(10) . .
O3 Ca1 O3 180.000(1) 5_667 .
O2 Ca1 N1 90.000(1) 5_667 1_556
O2 Ca1 N1 90.0 . 1_556
O3 Ca1 N1 90.0 5_667 1_556
O3 Ca1 N1 90.0 . 1_556
O2 Ca1 N1 90.0 5_667 5_666
O2 Ca1 N1 90.0 . 5_666
O3 Ca1 N1 90.0 5_667 5_666
O3 Ca1 N1 90.0 . 5_666
N1 Ca1 N1 180.0 1_556 5_666
O2 Ca1 K1 133.89(7) 5_667 5_667
O2 Ca1 K1 46.11(7) . 5_667
O3 Ca1 K1 131.47(7) 5_667 5_667
O3 Ca1 K1 48.53(7) . 5_667
N1 Ca1 K1 90.0 1_556 5_667
N1 Ca1 K1 90.0 5_666 5_667
O2 Ca1 K1 46.11(7) 5_667 .
O2 Ca1 K1 133.89(7) . .
O3 Ca1 K1 48.53(7) 5_667 .
O3 Ca1 K1 131.47(7) . .
N1 Ca1 K1 90.0 1_556 .
N1 Ca1 K1 90.0 5_666 .
K1 Ca1 K1 180.0 5_667 .
C3 O1 K1 126.36(4) 1_556 7_557
C3 O1 K1 126.36(4) 1_556 3_545
K1 O1 K1 107.29(8) 7_557 3_545
Ca1 O2 K1 96.86(9) . 5_667
Ca1 O3 K1 94.11(8) . 5_667
C1 O5 K1 148.81(14) . .
C4 O4 K1 128.60(4) . .
C4 O4 K1 128.60(4) . 5_566
K1 O4 K1 102.81(8) . 5_566
C1 N1 C1 119.4(3) 1_554 2_656
C1 N1 Ca1 120.31(13) 1_554 1_554
C1 N1 Ca1 120.31(13) 2_656 1_554
C2 N2 C2 118.5(3) . 2_556
C3 N3 C1 123.50(19) 1_556 .
C4 N4 C2 123.55(19) . .
O5 C1 N1 121.7(2) . 1_556
O5 C1 N3 118.80(19) . .
N1 C1 N3 119.49(19) 1_556 .
O6 C2 N2 121.9(2) . .
O6 C2 N4 117.89(18) . .
N2 C2 N4 120.23(18) . .
O1 C3 N3 122.70(13) 1_554 2_656
O1 C3 N3 122.70(13) 1_554 1_554
N3 C3 N3 114.6(3) 2_656 1_554
O4 C4 N4 123.04(13) . 2_556
O4 C4 N4 123.04(13) . .
N4 C4 N4 113.9(3) 2_556 .

loop_
_geom_bond_atom_site_label_1
_geom_bond_atom_site_label_2
_geom_bond_distance
_geom_bond_site_symmetry_2
K1 O2 2.853(3) 5_667
K1 O1 2.8688(15) 7_557
K1 O1 2.8688(15) 3_455
K1 O4 2.8881(16) .
K1 O4 2.8881(16) 5_566
K1 O3 2.952(3) 5_667
K1 O5 3.0500(16) 6_565
K1 O5 3.0500(16) .
K1 Ca1 3.9302(8) .
K1 K1 4.5145(15) 5_566
K1 K1 4.6207(16) 5_567
Ca1 O2 2.384(3) 5_667
Ca1 O2 2.384(3) .
Ca1 O3 2.391(3) 5_667
Ca1 O3 2.391(3) .
Ca1 N1 2.410(2) 1_556
Ca1 N1 2.410(2) 5_666
Ca1 K1 3.9302(8) 5_667
O1 C3 1.235(4) 1_556
O1 K1 2.8688(15) 7_557
O1 K1 2.8688(15) 3_545
O2 K1 2.853(3) 5_667
O3 K1 2.952(3) 5_667
O5 C1 1.242(3) .
O4 C4 1.225(4) .
O4 K1 2.8881(16) 5_566
O6 C2 1.246(3) .
N1 C1 1.350(2) 1_554
N1 C1 1.350(2) 2_656
N1 Ca1 2.410(2) 1_554
N2 C2 1.348(2) .
N2 C2 1.348(2) 2_556
N3 C3 1.362(2) 1_556
N3 C1 1.385(3) .
N4 C4 1.367(2) .
N4 C2 1.379(3) .
C1 N1 1.350(2) 1_556
C3 O1 1.235(4) 1_554
C3 N3 1.362(2) 2_656
C3 N3 1.362(2) 1_554
C4 N4 1.367(2) 2_556
